data_4100416
_journal_name_full 'Journal of the American Chemical Society'
_journal_year 2005
_chemical_formula_sum 'C32 H36 Ag2 B2 F8 N8'
_chemical_formula_weight 922.05
_space_group_IT_number 12
_symmetry_cell_setting monoclinic
_symmetry_space_group_name_Hall '-C 2y'
_symmetry_space_group_name_H-M 'C 1 2/m 1'
_cell_angle_alpha 90.00
_cell_angle_beta 90.1180(10)
_cell_angle_gamma 90.00
_cell_formula_units_Z 2
_cell_length_a 14.8307(10)
_cell_length_b 20.5641(13)
_cell_length_c 7.0449(5)
_cell_measurement_temperature 100(2)
_cell_volume 2148.5(3)
_diffrn_ambient_temperature 100(2)
_exptl_crystal_density_diffrn 1.425
_cod_original_sg_symbol_H-M 'C 2/m'
_cod_database_code 4100416

loop_
_symmetry_equiv_pos_as_xyz
'x, y, z'
'-x, y, -z'
'x+1/2, y+1/2, z'
'-x+1/2, y+1/2, -z'
'-x, -y, -z'
'x, -y, z'
'-x+1/2, -y+1/2, -z'
'x+1/2, -y+1/2, z'

loop_
_atom_site_label
_atom_site_type_symbol
_atom_site_fract_x
_atom_site_fract_y
_atom_site_fract_z
_atom_site_U_iso_or_equiv
_atom_site_adp_type
_atom_site_occupancy
_atom_site_symmetry_multiplicity
_atom_site_calc_flag
_atom_site_refinement_flags
_atom_site_disorder_assembly
_atom_site_disorder_group
Ag1 Ag 0.5000 0.311599(9) 0.0000 0.01950(8) Uani 1 2 d S . .
N2 N 0.36441(11) 0.31558(7) -0.0802(2) 0.0198(3) Uani 1 1 d . . .
C5 C 0.24019(13) 0.31226(9) -0.2588(3) 0.0211(4) Uani 1 1 d . . .
H5 H 0.2000 0.3064 -0.3626 0.025 Uiso 1 1 calc R . .
N6 N 0.21867(10) 0.33423(7) -0.0796(2) 0.0177(3) Uani 1 1 d . . .
C7 C 0.12952(11) 0.35846(9) -0.0215(3) 0.0195(4) Uani 1 1 d . . .
H7A H 0.1156 0.3424 0.1076 0.023 Uiso 1 1 calc R . .
H7B H 0.0830 0.3414 -0.1092 0.023 Uiso 1 1 calc R . .
C8 C 0.33013(13) 0.30074(9) -0.2572(3) 0.0216(4) Uani 1 1 d . . .
H8 H 0.3642 0.2849 -0.3615 0.026 Uiso 1 1 calc R . .
C12 C 0.29519(12) 0.33622(9) 0.0239(3) 0.0184(4) Uani 1 1 d . . .
C13 C 0.30053(14) 0.35927(11) 0.2233(3) 0.0269(4) Uani 1 1 d . . .
H13A H 0.3557 0.3425 0.2825 0.040 Uiso 1 1 calc R . .
H13B H 0.2479 0.3436 0.2938 0.040 Uiso 1 1 calc R . .
H13C H 0.3015 0.4069 0.2253 0.040 Uiso 1 1 calc R . .
F1 F 0.57192(8) 0.15900(6) -0.55717(18) 0.0317(3) Uani 1 1 d . . .
F2 F 0.52853(8) 0.23695(6) -0.35066(18) 0.0328(3) Uani 1 1 d . . .
C3 C 0.12665(11) 0.43198(9) -0.0224(3) 0.0187(4) Uani 1 1 d . . .
C4 C 0.10577(13) 0.46628(9) 0.1411(3) 0.0207(4) Uani 1 1 d . . .
H4 H 0.0913 0.4434 0.2542 0.025 Uiso 1 1 calc R . .
B5 B 0.5000 0.19704(14) -0.5000 0.0185(6) Uani 1 2 d S . .
C6 C 0.14521(14) 0.46623(9) -0.1883(3) 0.0244(4) Uani 1 1 d . . .
H6 H 0.1579 0.4433 -0.3021 0.029 Uiso 1 1 calc R . .

loop_
_atom_site_aniso_label
_atom_site_aniso_U_11
_atom_site_aniso_U_22
_atom_site_aniso_U_33
_atom_site_aniso_U_23
_atom_site_aniso_U_13
_atom_site_aniso_U_12
Ag1 0.01425(11) 0.02141(12) 0.02282(12) 0.000 -0.00178(7) 0.000
N2 0.0171(8) 0.0215(8) 0.0208(8) 0.0003(6) -0.0001(6) 0.0000(6)
C5 0.0187(9) 0.0254(10) 0.0193(9) -0.0035(7) -0.0004(7) 0.0012(7)
N6 0.0156(7) 0.0175(7) 0.0201(8) -0.0015(6) 0.0010(6) -0.0005(6)
C7 0.0136(8) 0.0201(9) 0.0248(9) -0.0017(7) 0.0034(7) -0.0009(7)
C8 0.0195(9) 0.0257(9) 0.0196(9) -0.0028(7) 0.0014(7) 0.0020(7)
C12 0.0183(8) 0.0176(8) 0.0194(9) 0.0009(7) -0.0002(7) 0.0001(6)
C13 0.0257(10) 0.0336(11) 0.0215(10) -0.0035(8) -0.0019(8) 0.0014(8)
F1 0.0251(6) 0.0363(7) 0.0338(7) -0.0127(6) 0.0048(5) 0.0050(5)
F2 0.0288(6) 0.0403(7) 0.0292(6) -0.0160(5) -0.0086(5) 0.0105(5)
C3 0.0123(8) 0.0198(8) 0.0239(9) 0.0004(7) 0.0012(7) -0.0008(6)
C4 0.0200(9) 0.0226(9) 0.0195(9) 0.0024(7) 0.0035(7) -0.0005(7)
B5 0.0159(13) 0.0242(14) 0.0153(13) 0.000 -0.0006(10) 0.000
C6 0.0288(10) 0.0235(10) 0.0210(9) -0.0037(8) 0.0052(8) 0.0010(8)

loop_
_geom_bond_atom_site_label_1
_geom_bond_atom_site_label_2
_geom_bond_distance
_geom_bond_site_symmetry_2
_geom_bond_publ_flag
Ag1 N2 2.0891(16) . ?
Ag1 N2 2.0891(16) 2_655 ?
N2 C12 1.332(2) . ?
N2 C8 1.380(3) . ?
C5 C8 1.355(3) . ?
C5 N6 1.379(2) . ?
N6 C12 1.348(2) . ?
N6 C7 1.472(2) . ?
C7 C3 1.512(3) . ?
C12 C13 1.485(3) . ?
F1 B5 1.383(2) . ?
F2 B5 1.399(2) . ?
C3 C4 1.386(3) . ?
C3 C6 1.393(3) . ?
C4 C4 1.387(4) 6_565 ?
B5 F1 1.383(2) 2_654 ?
B5 F2 1.399(2) 2_654 ?
C6 C6 1.389(4) 6_565 ?
